data_7134750
loop_
_publ_author_name
'Goel, Komal'
'Shree V, Divya'
'Satyanarayana, Gedu'

_publ_section_title
;
 Acid-triggered cascade cyclization pathways of enynes: A rapid access to
 fused polycyclic products.
;
_journal_issue 61
_journal_name_full 'Chemical communications (Cambridge, England)'
_journal_page_first 11457
_journal_page_last 11460
_journal_paper_doi 10.1039/d5cc02143j
_journal_volume 61
_journal_year 2025
_chemical_formula_moiety 'C31 H24 O4'
_chemical_formula_sum 'C31 H24 O4'
_chemical_formula_weight 460.50
_space_group_crystal_system monoclinic
_space_group_IT_number 14
_space_group_name_Hall '-P 2yn'
_space_group_name_H-M_alt 'P 1 21/n 1'
_atom_sites_solution_hydrogens geom
_atom_sites_solution_primary dual
_audit_creation_date 2024-12-31
_audit_creation_method
;
Olex2 1.5-alpha
(compiled 2024.12.18 svn.re4d4a415 for OlexSys, GUI svn.r7107)
;
_audit_update_record
;
2025-01-03 deposited with the CCDC.	2025-06-18 downloaded from the CCDC.
;
_cell_angle_alpha 90
_cell_angle_beta 93.2490(10)
_cell_angle_gamma 90
_cell_formula_units_Z 4
_cell_length_a 9.7595(3)
_cell_length_b 14.8506(5)
_cell_length_c 16.2013(6)
_cell_measurement_reflns_used 9826
_cell_measurement_temperature 298
_cell_measurement_theta_max 25.675
_cell_measurement_theta_min 2.500
_cell_volume 2344.35(14)
_computing_cell_refinement 'SAINT V8.40B (?, 2016)'
_computing_data_reduction 'SAINT V8.40B (?, 2016)'
_computing_molecular_graphics 'Olex2 1.5-alpha (Dolomanov et al., 2009)'
_computing_publication_material 'Olex2 1.5-alpha (Dolomanov et al., 2009)'
_computing_structure_refinement 'XL  (Sheldrick, 2008)'
_computing_structure_solution 'SHELXT 2018/2 (Sheldrick, 2018)'
_diffrn_ambient_temperature 298
_diffrn_measured_fraction_theta_full 0.999
_diffrn_measured_fraction_theta_max 0.998
_diffrn_measurement_device_type 'Bruker APEX-V Photon II'
_diffrn_radiation_type MoK\a
_diffrn_radiation_wavelength 0.71073
_diffrn_reflns_av_R_equivalents 0.0567
_diffrn_reflns_av_unetI/netI 0.0326
_diffrn_reflns_Laue_measured_fraction_full 0.999
_diffrn_reflns_Laue_measured_fraction_max 0.998
_diffrn_reflns_limit_h_max 11
_diffrn_reflns_limit_h_min -12
_diffrn_reflns_limit_k_max 19
_diffrn_reflns_limit_k_min -17
_diffrn_reflns_limit_l_max 20
_diffrn_reflns_limit_l_min -20
_diffrn_reflns_number 38656
_diffrn_reflns_point_group_measured_fraction_full 0.999
_diffrn_reflns_point_group_measured_fraction_max 0.998
_diffrn_reflns_theta_full 25.242
_diffrn_reflns_theta_max 27.137
_diffrn_reflns_theta_min 2.378
_diffrn_source_current 1.4
_diffrn_source_power 0.07
_diffrn_source_voltage 50.0
_exptl_absorpt_coefficient_mu 0.086
_exptl_absorpt_correction_T_max 0.7455
_exptl_absorpt_correction_T_min 0.5824
_exptl_absorpt_correction_type multi-scan
_exptl_absorpt_process_details
;
SADABS-2016/2 (Bruker,2016/2) was used for absorption correction.
wR2(int) was 0.0811 before and 0.0645 after correction.
The Ratio of minimum to maximum transmission is 0.7812.
The \l/2 correction factor is Not present.
;
_exptl_crystal_colour 'clear light yellow'
_exptl_crystal_colour_lustre clear
_exptl_crystal_colour_modifier light
_exptl_crystal_colour_primary yellow
_exptl_crystal_density_diffrn 1.305
_exptl_crystal_description block
_exptl_crystal_F_000 968
_exptl_crystal_recrystallization_method
'The material was recrystallised from a mixture of DCM and hexane  by slow evaporation'
_exptl_crystal_size_max 0.21
_exptl_crystal_size_mid 0.13
_exptl_crystal_size_min 0.09
_refine_diff_density_max 0.180
_refine_diff_density_min -0.179
_refine_diff_density_rms 0.038
_refine_ls_extinction_method none
_refine_ls_goodness_of_fit_ref 1.031
_refine_ls_hydrogen_treatment constr
_refine_ls_matrix_type full
_refine_ls_number_parameters 318
_refine_ls_number_reflns 5182
_refine_ls_number_restraints 0
_refine_ls_restrained_S_all 1.031
_refine_ls_R_factor_all 0.0696
_refine_ls_R_factor_gt 0.0461
_refine_ls_shift/su_max 0.000
_refine_ls_shift/su_mean 0.000
_refine_ls_structure_factor_coef Fsqd
_refine_ls_weighting_details 'w=1/[\s^2^(Fo^2^)+(0.0502P)^2^+0.5017P] where P=(Fo^2^+2Fc^2^)/3'
_refine_ls_weighting_scheme calc
_refine_ls_wR_factor_gt 0.1087
_refine_ls_wR_factor_ref 0.1225
_reflns_Friedel_coverage 0.000
_reflns_number_gt 3757
_reflns_number_total 5182
_reflns_threshold_expression 'I > 2\s(I)'
_cod_data_source_file d5cc02143j2.cif
_cod_data_source_block mo_gs_dv_kg_156_1
_cod_depositor_comments 'Adding full bibliography for 7134750--7134753.cif.'
_cod_database_code 7134750
_shelx_shelxl_version_number 2017/1
_shelx_space_group_comment
;
The symmetry employed for this shelxl refinement is uniquely defined
by the following loop, which should always be used as a source of
symmetry information in preference to the above space-group names.
They are only intended as comments.
;
_shelx_estimated_absorpt_t_max 0.992
_shelx_estimated_absorpt_t_min 0.982
_olex2_refinement_description
;
1. Fixed Uiso
 At 1.2 times of:
  All C(H) groups, All C(H,H) groups
 At 1.5 times of:
  All C(H,H,H) groups
2.a Secondary CH2 refined with riding coordinates:
 C23(H23A,H23B)
2.b Aromatic/amide H refined with riding coordinates:
 C14(H14), C26(H26), C27(H27), C30(H30), C29(H29), C11(H11), C10(H10),
 C19(H19), C20(H20), C21(H21), C22(H22), C6(H6), C5(H5), C4(H4), C3(H3), C2(H2)
2.c Idealised Me refined as rotating group:
 C8(H8A,H8B,H8C), C31(H31A,H31B,H31C)
;
_olex2_exptl_crystal_mounting_method 'The crystal was mounted on a MITIGEN holder with grease'
_olex2_submission_special_instructions 'No special instructions were received'

loop_
_space_group_symop_operation_xyz
'x, y, z'
'-x+1/2, y+1/2, -z+1/2'
'-x, -y, -z'
'x-1/2, -y-1/2, z-1/2'

loop_
_atom_site_label
_atom_site_type_symbol
_atom_site_fract_x
_atom_site_fract_y
_atom_site_fract_z
_atom_site_U_iso_or_equiv
_atom_site_adp_type
_atom_site_occupancy
_atom_site_site_symmetry_order
_atom_site_calc_flag
_atom_site_refinement_flags_posn
_atom_site_refinement_flags_adp
_atom_site_refinement_flags_occupancy
_atom_site_disorder_assembly
_atom_site_disorder_group
O1 O 0.44466(14) 0.70686(8) 0.67740(8) 0.0683(4) Uani 1 1 d . . . . .
O4 O 0.64446(11) -0.15942(7) 0.90771(7) 0.0553(3) Uani 1 1 d . . . . .
O3 O 0.61874(13) 0.18788(10) 0.68510(9) 0.0815(4) Uani 1 1 d . . . . .
O2 O 0.57563(12) 0.39969(10) 0.83267(7) 0.0733(4) Uani 1 1 d . . . . .
C8 C 0.5052(2) 0.72041(14) 0.75819(14) 0.0858(7) Uani 1 1 d . . . . .
H8A H 0.591213 0.688978 0.763729 0.129 Uiso 1 1 calc R U . . .
H8B H 0.444914 0.697847 0.798169 0.129 Uiso 1 1 calc R U . . .
H8C H 0.520529 0.783582 0.767303 0.129 Uiso 1 1 calc R U . . .
C9 C 0.41867(15) 0.62078(10) 0.65187(10) 0.0477(4) Uani 1 1 d . . . . .
C14 C 0.43033(15) 0.54630(10) 0.70153(9) 0.0450(3) Uani 1 1 d . . . . .
H14 H 0.457704 0.552646 0.757149 0.054 Uiso 1 1 calc R U . . .
C13 C 0.40101(13) 0.45991(10) 0.66877(8) 0.0392(3) Uani 1 1 d . . . . .
C15 C 0.41245(14) 0.38102(10) 0.72046(9) 0.0408(3) Uani 1 1 d . . . . .
C16 C 0.38814(14) 0.29669(10) 0.69000(9) 0.0434(3) Uani 1 1 d . . . . .
C23 C 0.40499(16) 0.21534(10) 0.74528(10) 0.0492(4) Uani 1 1 d . . . . .
H23A H 0.325901 0.176407 0.735605 0.059 Uiso 1 1 calc R U . . .
H23B H 0.406770 0.234908 0.802450 0.059 Uiso 1 1 calc R U . . .
C24 C 0.53482(15) 0.16123(11) 0.73196(10) 0.0483(4) Uani 1 1 d . . . . .
C25 C 0.55591(14) 0.07578(10) 0.77810(9) 0.0405(3) Uani 1 1 d . . . . .
C26 C 0.46714(15) 0.04561(10) 0.83600(9) 0.0452(3) Uani 1 1 d . . . . .
H26 H 0.388571 0.078768 0.845072 0.054 Uiso 1 1 calc R U . . .
C27 C 0.49265(15) -0.03255(10) 0.88054(10) 0.0473(4) Uani 1 1 d . . . . .
H27 H 0.432268 -0.051361 0.919456 0.057 Uiso 1 1 calc R U . . .
C28 C 0.60866(15) -0.08256(10) 0.86680(9) 0.0429(3) Uani 1 1 d . . . . .
C31 C 0.5572(2) -0.19053(12) 0.96935(12) 0.0695(5) Uani 1 1 d . . . . .
H31A H 0.469235 -0.206271 0.943912 0.104 Uiso 1 1 calc R U . . .
H31B H 0.546097 -0.143788 1.009351 0.104 Uiso 1 1 calc R U . . .
H31C H 0.597551 -0.242494 0.996303 0.104 Uiso 1 1 calc R U . . .
C30 C 0.67104(15) 0.02305(11) 0.76439(9) 0.0484(4) Uani 1 1 d . . . . .
H30 H 0.731257 0.041310 0.725180 0.058 Uiso 1 1 calc R U . . .
C29 C 0.69698(15) -0.05510(11) 0.80763(10) 0.0502(4) Uani 1 1 d . . . . .
H29 H 0.773659 -0.089589 0.797271 0.060 Uiso 1 1 calc R U . . .
C12 C 0.36024(13) 0.44983(10) 0.58438(8) 0.0396(3) Uani 1 1 d . . . . .
C11 C 0.34945(15) 0.52877(11) 0.53594(9) 0.0468(4) Uani 1 1 d . . . . .
H11 H 0.322783 0.523906 0.480089 0.056 Uiso 1 1 calc R U . . .
C10 C 0.37683(16) 0.61173(11) 0.56839(10) 0.0499(4) Uani 1 1 d . . . . .
H10 H 0.367685 0.662517 0.534945 0.060 Uiso 1 1 calc R U . . .
C18 C 0.33191(14) 0.36072(10) 0.55119(9) 0.0418(3) Uani 1 1 d . . . . .
C19 C 0.28918(16) 0.34682(12) 0.46730(10) 0.0523(4) Uani 1 1 d . . . . .
H19 H 0.278937 0.396188 0.432174 0.063 Uiso 1 1 calc R U . . .
C20 C 0.26263(18) 0.26259(13) 0.43674(11) 0.0616(5) Uani 1 1 d . . . . .
H20 H 0.234561 0.255164 0.381337 0.074 Uiso 1 1 calc R U . . .
C21 C 0.27736(18) 0.18801(13) 0.48802(12) 0.0621(5) Uani 1 1 d . . . . .
H21 H 0.259172 0.130707 0.466991 0.074 Uiso 1 1 calc R U . . .
C22 C 0.31860(17) 0.19874(11) 0.56944(11) 0.0551(4) Uani 1 1 d . . . . .
H22 H 0.328488 0.148188 0.603133 0.066 Uiso 1 1 calc R U . . .
C17 C 0.34657(14) 0.28470(10) 0.60369(9) 0.0437(3) Uani 1 1 d . . . . .
C7 C 0.45487(15) 0.39576(10) 0.81064(9) 0.0454(3) Uani 1 1 d . . . . .
C1 C 0.34636(15) 0.40685(9) 0.87050(9) 0.0442(3) Uani 1 1 d . . . . .
C6 C 0.3840(2) 0.41600(12) 0.95362(10) 0.0604(4) Uani 1 1 d . . . . .
H6 H 0.476418 0.417728 0.970998 0.072 Uiso 1 1 calc R U . . .
C5 C 0.2851(3) 0.42257(15) 1.01098(12) 0.0801(6) Uani 1 1 d . . . . .
H5 H 0.311047 0.428160 1.066871 0.096 Uiso 1 1 calc R U . . .
C4 C 0.1491(3) 0.42087(15) 0.98559(14) 0.0838(7) Uani 1 1 d . . . . .
H4 H 0.082747 0.424483 1.024464 0.101 Uiso 1 1 calc R U . . .
C3 C 0.1098(2) 0.41390(16) 0.90335(15) 0.0854(7) Uani 1 1 d . . . . .
H3 H 0.017181 0.413932 0.886430 0.102 Uiso 1 1 calc R U . . .
C2 C 0.20798(18) 0.40681(13) 0.84554(12) 0.0642(5) Uani 1 1 d . . . . .
H2 H 0.181243 0.401989 0.789701 0.077 Uiso 1 1 calc R U . . .

loop_
_atom_site_aniso_label
_atom_site_aniso_U_11
_atom_site_aniso_U_22
_atom_site_aniso_U_33
_atom_site_aniso_U_23
_atom_site_aniso_U_13
_atom_site_aniso_U_12
O1 0.0834(9) 0.0428(6) 0.0775(9) -0.0039(6) -0.0053(7) -0.0041(6)
O4 0.0566(7) 0.0452(6) 0.0641(7) 0.0064(5) 0.0033(5) 0.0069(5)
O3 0.0611(8) 0.0927(10) 0.0941(10) 0.0440(8) 0.0330(7) 0.0137(7)
O2 0.0461(7) 0.1257(12) 0.0476(7) 0.0101(7) -0.0029(5) -0.0011(7)
C8 0.1007(16) 0.0607(12) 0.0929(16) -0.0194(11) -0.0216(13) -0.0084(11)
C9 0.0437(8) 0.0420(8) 0.0578(10) -0.0003(7) 0.0046(7) -0.0012(6)
C14 0.0442(8) 0.0493(9) 0.0415(8) -0.0014(7) 0.0016(6) 0.0000(6)
C13 0.0324(7) 0.0459(8) 0.0396(8) 0.0014(6) 0.0047(6) 0.0009(6)
C15 0.0366(7) 0.0482(8) 0.0380(7) 0.0049(6) 0.0048(6) 0.0009(6)
C16 0.0389(7) 0.0467(8) 0.0452(8) 0.0057(6) 0.0070(6) 0.0019(6)
C23 0.0493(8) 0.0485(9) 0.0506(9) 0.0077(7) 0.0095(7) 0.0021(7)
C24 0.0432(8) 0.0548(9) 0.0476(9) 0.0063(7) 0.0068(7) -0.0013(7)
C25 0.0367(7) 0.0451(8) 0.0397(8) -0.0015(6) 0.0029(6) -0.0013(6)
C26 0.0389(7) 0.0483(9) 0.0491(9) 0.0019(7) 0.0089(6) 0.0051(6)
C27 0.0418(8) 0.0482(9) 0.0529(9) 0.0053(7) 0.0116(7) 0.0011(6)
C28 0.0427(8) 0.0394(8) 0.0460(8) -0.0046(6) -0.0013(6) -0.0007(6)
C31 0.0793(13) 0.0568(11) 0.0729(12) 0.0177(9) 0.0082(10) 0.0009(9)
C30 0.0435(8) 0.0565(9) 0.0462(9) -0.0006(7) 0.0118(7) 0.0013(7)
C29 0.0431(8) 0.0523(9) 0.0558(10) -0.0054(7) 0.0087(7) 0.0086(7)
C12 0.0339(7) 0.0472(8) 0.0380(7) 0.0028(6) 0.0043(6) 0.0000(6)
C11 0.0445(8) 0.0552(9) 0.0406(8) 0.0069(7) 0.0004(6) 0.0001(7)
C10 0.0490(8) 0.0473(9) 0.0535(9) 0.0115(7) 0.0026(7) 0.0008(7)
C18 0.0352(7) 0.0503(8) 0.0402(8) -0.0003(6) 0.0048(6) 0.0003(6)
C19 0.0508(9) 0.0615(10) 0.0443(9) -0.0025(7) -0.0002(7) -0.0029(7)
C20 0.0597(10) 0.0740(12) 0.0506(10) -0.0157(9) -0.0025(8) -0.0037(9)
C21 0.0574(10) 0.0585(11) 0.0699(12) -0.0214(9) 0.0002(9) -0.0017(8)
C22 0.0540(9) 0.0463(9) 0.0649(11) -0.0040(8) 0.0028(8) 0.0005(7)
C17 0.0368(7) 0.0467(8) 0.0478(8) -0.0016(7) 0.0050(6) 0.0003(6)
C7 0.0466(8) 0.0500(9) 0.0395(8) 0.0078(6) 0.0018(6) -0.0006(7)
C1 0.0527(9) 0.0393(8) 0.0411(8) 0.0022(6) 0.0073(6) -0.0012(6)
C6 0.0713(11) 0.0671(11) 0.0428(9) 0.0017(8) 0.0039(8) 0.0087(9)
C5 0.1092(18) 0.0897(15) 0.0433(10) -0.0005(10) 0.0197(11) 0.0210(13)
C4 0.0923(16) 0.0872(15) 0.0764(15) -0.0038(12) 0.0439(13) 0.0079(12)
C3 0.0604(12) 0.1115(18) 0.0868(16) -0.0237(13) 0.0268(11) -0.0051(11)
C2 0.0552(10) 0.0805(13) 0.0578(11) -0.0131(9) 0.0112(8) -0.0062(9)

loop_
_atom_type_symbol
_atom_type_description
_atom_type_scat_dispersion_real
_atom_type_scat_dispersion_imag
_atom_type_scat_source
C C 0.0033 0.0016 'International Tables Vol C Tables 4.2.6.8 and 6.1.1.4'
H H 0.0000 0.0000 'International Tables Vol C Tables 4.2.6.8 and 6.1.1.4'
O O 0.0106 0.0060 'International Tables Vol C Tables 4.2.6.8 and 6.1.1.4'

loop_
_geom_angle_atom_site_label_1
_geom_angle_atom_site_label_2
_geom_angle_atom_site_label_3
_geom_angle
_geom_angle_site_symmetry_1
_geom_angle_site_symmetry_3
_geom_angle_publ_flag
C9 O1 C8 118.26(14) . . ?
C28 O4 C31 117.89(12) . . ?
O1 C8 H8A 109.5 . . ?
O1 C8 H8B 109.5 . . ?
O1 C8 H8C 109.5 . . ?
H8A C8 H8B 109.5 . . ?
H8A C8 H8C 109.5 . . ?
H8B C8 H8C 109.5 . . ?
O1 C9 C14 124.86(15) . . ?
O1 C9 C10 115.04(14) . . ?
C14 C9 C10 120.09(14) . . ?
C9 C14 H14 119.8 . . ?
C9 C14 C13 120.34(14) . . ?
C13 C14 H14 119.8 . . ?
C14 C13 C15 120.88(13) . . ?
C12 C13 C14 120.07(13) . . ?
C12 C13 C15 119.05(13) . . ?
C13 C15 C7 116.87(13) . . ?
C16 C15 C13 122.08(13) . . ?
C16 C15 C7 121.05(13) . . ?
C15 C16 C23 120.72(13) . . ?
C15 C16 C17 119.83(13) . . ?
C17 C16 C23 119.44(13) . . ?
C16 C23 H23A 108.8 . . ?
C16 C23 H23B 108.8 . . ?
C16 C23 C24 113.67(12) . . ?
H23A C23 H23B 107.7 . . ?
C24 C23 H23A 108.8 . . ?
C24 C23 H23B 108.8 . . ?
O3 C24 C23 120.77(14) . . ?
O3 C24 C25 121.03(14) . . ?
C25 C24 C23 118.20(12) . . ?
C26 C25 C24 122.95(13) . . ?
C26 C25 C30 117.72(14) . . ?
C30 C25 C24 119.33(13) . . ?
C25 C26 H26 119.2 . . ?
C27 C26 C25 121.58(13) . . ?
C27 C26 H26 119.2 . . ?
C26 C27 H27 120.3 . . ?
C26 C27 C28 119.47(14) . . ?
C28 C27 H27 120.3 . . ?
O4 C28 C27 124.35(14) . . ?
O4 C28 C29 115.63(13) . . ?
C27 C28 C29 120.02(14) . . ?
O4 C31 H31A 109.5 . . ?
O4 C31 H31B 109.5 . . ?
O4 C31 H31C 109.5 . . ?
H31A C31 H31B 109.5 . . ?
H31A C31 H31C 109.5 . . ?
H31B C31 H31C 109.5 . . ?
C25 C30 H30 119.3 . . ?
C29 C30 C25 121.31(14) . . ?
C29 C30 H30 119.3 . . ?
C28 C29 H29 120.1 . . ?
C30 C29 C28 119.87(13) . . ?
C30 C29 H29 120.1 . . ?
C13 C12 C11 117.33(13) . . ?
C13 C12 C18 119.61(13) . . ?
C11 C12 C18 123.06(13) . . ?
C12 C11 H11 119.0 . . ?
C10 C11 C12 122.05(14) . . ?
C10 C11 H11 119.0 . . ?
C9 C10 H10 119.9 . . ?
C11 C10 C9 120.11(14) . . ?
C11 C10 H10 119.9 . . ?
C19 C18 C12 121.98(14) . . ?
C19 C18 C17 118.38(14) . . ?
C17 C18 C12 119.64(13) . . ?
C18 C19 H19 119.3 . . ?
C20 C19 C18 121.47(16) . . ?
C20 C19 H19 119.3 . . ?
C19 C20 H20 119.9 . . ?
C19 C20 C21 120.22(16) . . ?
C21 C20 H20 119.9 . . ?
C20 C21 H21 120.0 . . ?
C22 C21 C20 120.00(16) . . ?
C22 C21 H21 120.0 . . ?
C21 C22 H22 119.2 . . ?
C21 C22 C17 121.63(16) . . ?
C17 C22 H22 119.2 . . ?
C18 C17 C16 119.77(13) . . ?
C22 C17 C16 121.94(14) . . ?
C22 C17 C18 118.29(14) . . ?
O2 C7 C15 119.97(14) . . ?
O2 C7 C1 121.29(14) . . ?
C1 C7 C15 118.74(13) . . ?
C6 C1 C7 119.15(14) . . ?
C6 C1 C2 118.97(15) . . ?
C2 C1 C7 121.86(14) . . ?
C1 C6 H6 119.8 . . ?
C5 C6 C1 120.37(18) . . ?
C5 C6 H6 119.8 . . ?
C6 C5 H5 120.0 . . ?
C4 C5 C6 119.99(19) . . ?
C4 C5 H5 120.0 . . ?
C5 C4 H4 119.8 . . ?
C5 C4 C3 120.47(19) . . ?
C3 C4 H4 119.8 . . ?
C4 C3 H3 120.0 . . ?
C4 C3 C2 119.9(2) . . ?
C2 C3 H3 120.0 . . ?
C1 C2 H2 119.9 . . ?
C3 C2 C1 120.21(18) . . ?
C3 C2 H2 119.9 . . ?

loop_
_geom_bond_atom_site_label_1
_geom_bond_atom_site_label_2
_geom_bond_distance
_geom_bond_site_symmetry_2
_geom_bond_publ_flag
O1 C8 1.420(2) . ?
O1 C9 1.3630(19) . ?
O4 C28 1.3558(18) . ?
O4 C31 1.426(2) . ?
O3 C24 1.2142(18) . ?
O2 C7 1.2133(18) . ?
C8 H8A 0.9600 . ?
C8 H8B 0.9600 . ?
C8 H8C 0.9600 . ?
C9 C14 1.369(2) . ?
C9 C10 1.397(2) . ?
C14 H14 0.9300 . ?
C14 C13 1.411(2) . ?
C13 C15 1.4407(19) . ?
C13 C12 1.4102(19) . ?
C15 C16 1.362(2) . ?
C15 C7 1.512(2) . ?
C16 C23 1.507(2) . ?
C16 C17 1.445(2) . ?
C23 H23A 0.9700 . ?
C23 H23B 0.9700 . ?
C23 C24 1.526(2) . ?
C24 C25 1.481(2) . ?
C25 C26 1.387(2) . ?
C25 C30 1.398(2) . ?
C26 H26 0.9300 . ?
C26 C27 1.382(2) . ?
C27 H27 0.9300 . ?
C27 C28 1.383(2) . ?
C28 C29 1.386(2) . ?
C31 H31A 0.9600 . ?
C31 H31B 0.9600 . ?
C31 H31C 0.9600 . ?
C30 H30 0.9300 . ?
C30 C29 1.372(2) . ?
C29 H29 0.9300 . ?
C12 C11 1.411(2) . ?
C12 C18 1.449(2) . ?
C11 H11 0.9300 . ?
C11 C10 1.360(2) . ?
C10 H10 0.9300 . ?
C18 C19 1.414(2) . ?
C18 C17 1.416(2) . ?
C19 H19 0.9300 . ?
C19 C20 1.365(2) . ?
C20 H20 0.9300 . ?
C20 C21 1.387(3) . ?
C21 H21 0.9300 . ?
C21 C22 1.366(2) . ?
C22 H22 0.9300 . ?
C22 C17 1.412(2) . ?
C7 C1 1.485(2) . ?
C1 C6 1.382(2) . ?
C1 C2 1.388(2) . ?
C6 H6 0.9300 . ?
C6 C5 1.380(3) . ?
C5 H5 0.9300 . ?
C5 C4 1.368(3) . ?
C4 H4 0.9300 . ?
C4 C3 1.369(3) . ?
C3 H3 0.9300 . ?
C3 C2 1.381(3) . ?
C2 H2 0.9300 . ?

loop_
_geom_torsion_atom_site_label_1
_geom_torsion_atom_site_label_2
_geom_torsion_atom_site_label_3
_geom_torsion_atom_site_label_4
_geom_torsion
_geom_torsion_site_symmetry_1
_geom_torsion_site_symmetry_2
_geom_torsion_site_symmetry_3
_geom_torsion_site_symmetry_4
_geom_torsion_publ_flag
O1 C9 C14 C13 -179.93(14) . . . . ?
O1 C9 C10 C11 179.33(14) . . . . ?
O4 C28 C29 C30 -178.46(14) . . . . ?
O3 C24 C25 C26 175.89(16) . . . . ?
O3 C24 C25 C30 -3.1(2) . . . . ?
O2 C7 C1 C6 -4.2(2) . . . . ?
O2 C7 C1 C2 176.86(16) . . . . ?
C8 O1 C9 C14 8.7(2) . . . . ?
C8 O1 C9 C10 -171.60(16) . . . . ?
C9 C14 C13 C15 -179.79(13) . . . . ?
C9 C14 C13 C12 0.4(2) . . . . ?
C14 C9 C10 C11 -0.9(2) . . . . ?
C14 C13 C15 C16 -178.31(13) . . . . ?
C14 C13 C15 C7 0.88(19) . . . . ?
C14 C13 C12 C11 -0.54(19) . . . . ?
C14 C13 C12 C18 179.30(12) . . . . ?
C13 C15 C16 C23 178.22(12) . . . . ?
C13 C15 C16 C17 -1.4(2) . . . . ?
C13 C15 C7 O2 -86.15(18) . . . . ?
C13 C15 C7 C1 92.74(16) . . . . ?
C13 C12 C11 C10 0.0(2) . . . . ?
C13 C12 C18 C19 179.25(13) . . . . ?
C13 C12 C18 C17 -0.52(19) . . . . ?
C15 C13 C12 C11 179.62(12) . . . . ?
C15 C13 C12 C18 -0.54(19) . . . . ?
C15 C16 C23 C24 -104.82(16) . . . . ?
C15 C16 C17 C18 0.3(2) . . . . ?
C15 C16 C17 C22 -179.23(14) . . . . ?
C15 C7 C1 C6 176.89(14) . . . . ?
C15 C7 C1 C2 -2.0(2) . . . . ?
C16 C15 C7 O2 93.05(19) . . . . ?
C16 C15 C7 C1 -88.06(17) . . . . ?
C16 C23 C24 O3 5.3(2) . . . . ?
C16 C23 C24 C25 -175.05(13) . . . . ?
C23 C16 C17 C18 -179.35(12) . . . . ?
C23 C16 C17 C22 1.2(2) . . . . ?
C23 C24 C25 C26 -3.7(2) . . . . ?
C23 C24 C25 C30 177.31(14) . . . . ?
C24 C25 C26 C27 -177.27(14) . . . . ?
C24 C25 C30 C29 177.90(14) . . . . ?
C25 C26 C27 C28 -0.6(2) . . . . ?
C25 C30 C29 C28 -0.6(2) . . . . ?
C26 C25 C30 C29 -1.1(2) . . . . ?
C26 C27 C28 O4 179.07(14) . . . . ?
C26 C27 C28 C29 -1.2(2) . . . . ?
C27 C28 C29 C30 1.8(2) . . . . ?
C31 O4 C28 C27 -0.4(2) . . . . ?
C31 O4 C28 C29 179.88(15) . . . . ?
C30 C25 C26 C27 1.7(2) . . . . ?
C12 C13 C15 C16 1.5(2) . . . . ?
C12 C13 C15 C7 -179.28(12) . . . . ?
C12 C11 C10 C9 0.8(2) . . . . ?
C12 C18 C19 C20 -179.92(14) . . . . ?
C12 C18 C17 C16 0.68(19) . . . . ?
C12 C18 C17 C22 -179.82(13) . . . . ?
C11 C12 C18 C19 -0.9(2) . . . . ?
C11 C12 C18 C17 179.31(13) . . . . ?
C10 C9 C14 C13 0.4(2) . . . . ?
C18 C12 C11 C10 -179.86(14) . . . . ?
C18 C19 C20 C21 -0.1(3) . . . . ?
C19 C18 C17 C16 -179.10(13) . . . . ?
C19 C18 C17 C22 0.4(2) . . . . ?
C19 C20 C21 C22 0.0(3) . . . . ?
C20 C21 C22 C17 0.3(3) . . . . ?
C21 C22 C17 C16 179.01(15) . . . . ?
C21 C22 C17 C18 -0.5(2) . . . . ?
C17 C16 C23 C24 74.79(18) . . . . ?
C17 C18 C19 C20 -0.1(2) . . . . ?
C7 C15 C16 C23 -0.9(2) . . . . ?
C7 C15 C16 C17 179.46(12) . . . . ?
C7 C1 C6 C5 -177.25(16) . . . . ?
C7 C1 C2 C3 177.56(17) . . . . ?
C1 C6 C5 C4 -0.6(3) . . . . ?
C6 C1 C2 C3 -1.4(3) . . . . ?
C6 C5 C4 C3 -0.9(4) . . . . ?
C5 C4 C3 C2 1.2(4) . . . . ?
C4 C3 C2 C1 -0.1(3) . . . . ?
C2 C1 C6 C5 1.7(3) . . . . ?
